data_7058815
loop_
_publ_author_name
'Han, Young-Sung'
'Jung, Kang-Yeoun'
'Kim, Yong-Joo'
'Baeck, Kyoung Koo'
'Lee, Gang Min'
'Lee, Soon W.'

_publ_section_title
;
 Reactivities of zero-valent group 10 complexes toward organic
 isocyanates: synthesis of metallacycles containing dimeric isocyanate
 units, isocyanate cyclotrimerization, and computational chemistry
;
_journal_issue 39
_journal_name_full 'New Journal of Chemistry'
_journal_page_first 15614
_journal_paper_doi 10.1039/C9NJ03332G
_journal_volume 43
_journal_year 2019
_chemical_absolute_configuration unk
_chemical_formula_moiety 'C36 H46 N2 O2 P2 Pt'
_chemical_formula_sum 'C36 H46 N2 O2 P2 Pt'
_chemical_formula_weight 795.78
_space_group_crystal_system orthorhombic
_space_group_IT_number 19
_space_group_name_Hall 'P 2ac 2ab'
_space_group_name_H-M_alt 'P 21 21 21'
_symmetry_space_group_name_Hall 'P 2ac 2ab'
_symmetry_space_group_name_H-M 'P 21 21 21'
_atom_sites_solution_hydrogens geom
_audit_creation_method SHELXL-2018/1
_audit_update_record
;
2019-09-04 deposited with the CCDC.    2019-09-09 downloaded from the CCDC.
;
_cell_angle_alpha 90
_cell_angle_beta 90
_cell_angle_gamma 90
_cell_formula_units_Z 4
_cell_length_a 8.6475(3)
_cell_length_b 17.3751(7)
_cell_length_c 22.7043(10)
_cell_measurement_reflns_used 9425
_cell_measurement_temperature 223(2)
_cell_measurement_theta_max 25.35
_cell_measurement_theta_min 2.34
_cell_volume 3411.3(2)
_computing_cell_refinement 'Bruker SAINT'
_computing_data_collection 'Bruker APEX2'
_computing_data_reduction 'Bruker SAINT'
_computing_molecular_graphics 'Bruker SHELXTL'
_computing_publication_material 'Bruker SHELXTL'
_computing_structure_refinement 'SHELXL-2018/1 (Sheldrick, 2018)'
_computing_structure_solution 'SHELXL-2018/1 (Sheldrick, 2018)'
_diffrn_ambient_temperature 223(2)
_diffrn_measured_fraction_theta_full 0.999
_diffrn_measured_fraction_theta_max 0.996
_diffrn_measurement_device_type 'PHOTON 100 CMOS'
_diffrn_measurement_method '\f and \w scans'
_diffrn_radiation_type MoK\a
_diffrn_radiation_wavelength 0.71073
_diffrn_reflns_av_R_equivalents 0.1020
_diffrn_reflns_av_unetI/netI 0.0431
_diffrn_reflns_Laue_measured_fraction_full 0.999
_diffrn_reflns_Laue_measured_fraction_max 0.996
_diffrn_reflns_limit_h_max 11
_diffrn_reflns_limit_h_min -11
_diffrn_reflns_limit_k_max 23
_diffrn_reflns_limit_k_min -23
_diffrn_reflns_limit_l_max 30
_diffrn_reflns_limit_l_min -30
_diffrn_reflns_number 115054
_diffrn_reflns_point_group_measured_fraction_full 0.999
_diffrn_reflns_point_group_measured_fraction_max 0.995
_diffrn_reflns_theta_full 25.242
_diffrn_reflns_theta_max 28.374
_diffrn_reflns_theta_min 2.143
_diffrn_source 'sealed tube'
_exptl_absorpt_coefficient_mu 4.241
_exptl_absorpt_correction_T_max 0.7457
_exptl_absorpt_correction_T_min 0.5786
_exptl_absorpt_correction_type multi-scan
_exptl_absorpt_process_details '(SADABS; Sheldrick, 1996)'
_exptl_crystal_colour colourless
_exptl_crystal_density_diffrn 1.549
_exptl_crystal_description Rod
_exptl_crystal_F_000 1600
_exptl_crystal_size_max 0.190
_exptl_crystal_size_mid 0.110
_exptl_crystal_size_min 0.080
_refine_diff_density_max 0.859
_refine_diff_density_min -0.496
_refine_diff_density_rms 0.095
_refine_ls_abs_structure_details
;
 Flack x determined using 2720 quotients [(I+)-(I-)]/[(I+)+(I-)]
 (Parsons, Flack and Wagner, Acta Cryst. B69 (2013) 249-259).
;
_refine_ls_abs_structure_Flack -0.007(3)
_refine_ls_extinction_method none
_refine_ls_goodness_of_fit_ref 1.066
_refine_ls_hydrogen_treatment constr
_refine_ls_matrix_type full
_refine_ls_number_parameters 436
_refine_ls_number_reflns 8505
_refine_ls_number_restraints 7
_refine_ls_restrained_S_all 1.070
_refine_ls_R_factor_all 0.0514
_refine_ls_R_factor_gt 0.0317
_refine_ls_shift/su_max 0.002
_refine_ls_shift/su_mean 0.000
_refine_ls_structure_factor_coef Fsqd
_refine_ls_weighting_details 'w=1/[\s^2^(Fo^2^)+(0.0182P)^2^+0.6456P] where P=(Fo^2^+2Fc^2^)/3'
_refine_ls_weighting_scheme calc
_refine_ls_wR_factor_gt 0.0470
_refine_ls_wR_factor_ref 0.0518
_reflns_Friedel_coverage 0.787
_reflns_Friedel_fraction_full 0.997
_reflns_Friedel_fraction_max 0.993
_reflns_number_gt 7108
_reflns_number_total 8505
_reflns_threshold_expression 'I > 2\s(I)'
_cod_data_source_file c9nj03332g2.cif
_cod_data_source_block HYS218
_cod_depositor_comments
;
The following automatic conversions were performed:

'_exptl_absorpt_correction_type' value 'Multi-scan' changed to
'multi-scan' according to
/home/data/users/saulius/crontab/automatic-downloads/rss-feeds/RSC/lib/dictionaries/cif_core.dic
dictionary named 'cif_core.dic' version 2.4.2 from 2011-04-26.

Automatic conversion script
Id: cif_fix_values 4973 2017-02-22 13:04:09Z antanas 

 Adding full bibliography for 7058812--7058816.cif.
;
_cod_database_code 7058815
_shelx_shelxl_version_number 2018/1
_shelx_space_group_comment
;
The symmetry employed for this shelxl refinement is uniquely defined
by the following loop, which should always be used as a source of
symmetry information in preference to the above space-group names.
They are only intended as comments.
;
_shelx_estimated_absorpt_t_min 0.500
_shelx_estimated_absorpt_t_max 0.728

loop_
_space_group_symop_operation_xyz
'x, y, z'
'-x+1/2, -y, z+1/2'
'-x, y+1/2, -z+1/2'
'x+1/2, -y+1/2, -z'

loop_
_atom_site_label
_atom_site_type_symbol
_atom_site_fract_x
_atom_site_fract_y
_atom_site_fract_z
_atom_site_U_iso_or_equiv
_atom_site_adp_type
_atom_site_occupancy
_atom_site_site_symmetry_order
_atom_site_calc_flag
_atom_site_refinement_flags_posn
_atom_site_refinement_flags_adp
_atom_site_refinement_flags_occupancy
_atom_site_disorder_assembly
_atom_site_disorder_group
Pt1 Pt 0.76764(2) 0.80189(2) 0.76520(2) 0.03603(6) Uani 1 1 d . . . . .
P1 P 0.83424(19) 0.73056(9) 0.84835(7) 0.0462(4) Uani 1 1 d D . . . .
P2 P 0.68587(15) 0.69008(9) 0.72835(7) 0.0461(3) Uani 1 1 d D . . . .
O1 O 0.9191(4) 1.0225(2) 0.7380(2) 0.0537(10) Uani 1 1 d . . . . .
O2 O 0.6215(4) 0.8404(2) 0.6508(2) 0.0569(12) Uani 1 1 d . . . . .
N1 N 0.8523(5) 0.9093(3) 0.7850(2) 0.0407(11) Uani 1 1 d . . . . .
N2 N 0.7821(5) 0.9306(2) 0.68870(19) 0.0412(11) Uani 1 1 d . . . . .
C1 C 0.7297(10) 0.7519(4) 0.9171(3) 0.078(2) Uani 1 1 d . . . . .
H1A H 0.769147 0.718027 0.948236 0.094 Uiso 1 1 calc R U . . .
H1B H 0.752400 0.805018 0.928762 0.094 Uiso 1 1 calc R U . . .
C2 C 0.5577(11) 0.7422(5) 0.9133(4) 0.106(3) Uani 1 1 d . . . . .
H2A H 0.511437 0.754452 0.951105 0.158 Uiso 1 1 calc R U . . .
H2B H 0.516786 0.776538 0.883448 0.158 Uiso 1 1 calc R U . . .
H2C H 0.533559 0.689407 0.902953 0.158 Uiso 1 1 calc R U . . .
C3B C 1.045(3) 0.723(3) 0.8529(17) 0.071(5) Uani 0.275(14) 1 d D . P A 2
H3BA H 1.079315 0.693974 0.818064 0.085 Uiso 0.275(14) 1 calc R U P A 2
H3BB H 1.086972 0.774831 0.849107 0.085 Uiso 0.275(14) 1 calc R U P A 2
C4 C 1.1440(11) 0.7131(6) 0.8266(5) 0.083(4) Uani 0.725(14) 1 d D . P A 1
H4A H 1.248914 0.713189 0.841681 0.124 Uiso 0.725(14) 1 calc R U P A 1
H4B H 1.120461 0.662911 0.810165 0.124 Uiso 0.725(14) 1 calc R U P A 1
H4C H 1.133978 0.751973 0.796183 0.124 Uiso 0.725(14) 1 calc R U P A 1
C5 C 0.7880(9) 0.6308(3) 0.8340(3) 0.0620(19) Uani 1 1 d D . . . .
H5BA H 0.881233 0.604151 0.820265 0.074 Uiso 0.448(11) 1 calc R U P B 2
H5BB H 0.754683 0.606256 0.870701 0.074 Uiso 0.448(11) 1 calc R U P B 2
H5A H 0.788998 0.593841 0.864212 0.074 Uiso 0.552(11) 1 calc R U P B 1
C6B C 0.6649(17) 0.6223(10) 0.7894(7) 0.051(5) Uani 0.448(11) 1 d D . P B 2
H6BA H 0.564270 0.630317 0.808210 0.062 Uiso 0.448(11) 1 calc R U P B 2
H6BB H 0.667012 0.569658 0.773845 0.062 Uiso 0.448(11) 1 calc R U P B 2
C7 C 0.5063(14) 0.6832(13) 0.6888(7) 0.092(4) Uani 0.552(11) 1 d D . P B 1
H7A H 0.520407 0.711039 0.651626 0.110 Uiso 0.552(11) 1 calc R U P B 1
H7B H 0.492050 0.628898 0.678612 0.110 Uiso 0.552(11) 1 calc R U P B 1
C8 C 0.3677(14) 0.7087(8) 0.7130(8) 0.098(6) Uani 0.552(11) 1 d D . P B 1
H8A H 0.284552 0.700495 0.684990 0.147 Uiso 0.552(11) 1 calc R U P B 1
H8B H 0.375463 0.763095 0.722050 0.147 Uiso 0.552(11) 1 calc R U P B 1
H8C H 0.346254 0.680168 0.748811 0.147 Uiso 0.552(11) 1 calc R U P B 1
C9B C 0.749(2) 0.6713(10) 0.6538(8) 0.070(5) Uani 0.448(11) 1 d . . P B 2
H9BA H 0.744079 0.615505 0.647637 0.084 Uiso 0.448(11) 1 calc R U P B 2
H9BB H 0.672545 0.694518 0.627227 0.084 Uiso 0.448(11) 1 calc R U P B 2
C10 C 0.9016(10) 0.6973(5) 0.6351(4) 0.089(2) Uani 1 1 d . . . . .
H10D H 0.919659 0.681478 0.594671 0.133 Uiso 0.275(14) 1 calc R U P A 2
H10E H 0.979800 0.674766 0.660370 0.133 Uiso 0.275(14) 1 calc R U P A 2
H10F H 0.906900 0.752971 0.637687 0.133 Uiso 0.275(14) 1 calc R U P A 2
H10A H 0.942493 0.667020 0.602727 0.133 Uiso 0.725(14) 1 calc R U P A 1
H10B H 0.985250 0.725142 0.653949 0.133 Uiso 0.725(14) 1 calc R U P A 1
H10C H 0.826006 0.733618 0.620087 0.133 Uiso 0.725(14) 1 calc R U P A 1
C11 C 0.9242(7) 0.9329(3) 0.8406(3) 0.0468(15) Uani 1 1 d . . . . .
H11 H 0.889996 0.894708 0.870144 0.056 Uiso 1 1 calc R U . . .
C12 C 0.8621(7) 1.0116(4) 0.8626(3) 0.0592(18) Uani 1 1 d . . . . .
H12A H 0.912550 1.025061 0.899322 0.089 Uiso 1 1 calc R U . . .
H12B H 0.883598 1.050921 0.833336 0.089 Uiso 1 1 calc R U . . .
H12C H 0.751365 1.008135 0.868815 0.089 Uiso 1 1 calc R U . . .
C13 C 1.1002(7) 0.9289(4) 0.8404(3) 0.0433(16) Uani 1 1 d . . . . .
C14 C 1.1819(6) 0.9175(3) 0.7896(3) 0.0451(15) Uani 1 1 d . . . . .
H14 H 1.127846 0.910953 0.754021 0.054 Uiso 1 1 calc R U . . .
C15 C 1.3438(7) 0.9154(4) 0.7891(3) 0.0503(16) Uani 1 1 d . . . . .
H15 H 1.396217 0.906807 0.753398 0.060 Uiso 1 1 calc R U . . .
C16 C 1.4259(7) 0.9256(4) 0.8393(3) 0.0504(17) Uani 1 1 d . . . . .
H16 H 1.534557 0.926207 0.838037 0.060 Uiso 1 1 calc R U . . .
C17 C 1.3494(7) 0.9354(4) 0.8933(3) 0.0476(16) Uani 1 1 d . . . . .
C18 C 1.4321(8) 0.9429(4) 0.9472(3) 0.0590(19) Uani 1 1 d . . . . .
H18 H 1.540754 0.943709 0.946480 0.071 Uiso 1 1 calc R U . . .
C19 C 1.3586(10) 0.9489(5) 0.9993(4) 0.070(2) Uani 1 1 d . . . . .
H19 H 1.415765 0.955049 1.034148 0.085 Uiso 1 1 calc R U . . .
C20 C 1.1983(10) 0.9460(4) 1.0014(3) 0.070(2) Uani 1 1 d . . . . .
H20 H 1.148005 0.948019 1.038082 0.083 Uiso 1 1 calc R U . . .
C21 C 1.1123(9) 0.9403(4) 0.9509(3) 0.061(2) Uani 1 1 d . . . . .
H21 H 1.003822 0.939545 0.953321 0.073 Uiso 1 1 calc R U . . .
C22 C 1.1853(7) 0.9355(3) 0.8948(3) 0.0439(16) Uani 1 1 d . . . . .
C23 C 0.8572(6) 0.9578(3) 0.7394(3) 0.0437(14) Uani 1 1 d . . . . .
C24 C 0.7827(7) 0.9782(3) 0.6344(3) 0.0495(15) Uani 1 1 d . . . . .
H24 H 0.862369 1.018362 0.640460 0.059 Uiso 1 1 calc R U . . .
C25 C 0.6293(8) 1.0204(4) 0.6274(4) 0.078(2) Uani 1 1 d . . . . .
H25A H 0.631714 1.051183 0.591798 0.117 Uiso 1 1 calc R U . . .
H25B H 0.545845 0.983231 0.624866 0.117 Uiso 1 1 calc R U . . .
H25C H 0.612602 1.053646 0.661158 0.117 Uiso 1 1 calc R U . . .
C26 C 0.8343(7) 0.9316(3) 0.5811(3) 0.0460(15) Uani 1 1 d . . . . .
C27 C 0.7407(8) 0.9156(4) 0.5347(3) 0.0632(16) Uani 1 1 d . . . . .
H27 H 0.639047 0.934773 0.535203 0.076 Uiso 1 1 calc R U . . .
C28 C 0.7876(9) 0.8723(4) 0.4869(3) 0.070(2) Uani 1 1 d . . . . .
H28 H 0.717923 0.862340 0.456075 0.083 Uiso 1 1 calc R U . . .
C29 C 0.9332(10) 0.8443(4) 0.4842(3) 0.068(2) Uani 1 1 d . . . . .
H29 H 0.963987 0.814648 0.451621 0.081 Uiso 1 1 calc R U . . .
C30 C 1.0398(7) 0.8595(4) 0.5302(3) 0.0504(16) Uani 1 1 d . . . . .
C31 C 1.1937(8) 0.8323(4) 0.5278(3) 0.0652(19) Uani 1 1 d . . . . .
H31 H 1.226071 0.802737 0.495392 0.078 Uiso 1 1 calc R U . . .
C32 C 1.2946(8) 0.8479(4) 0.5713(3) 0.0657(19) Uani 1 1 d . . . . .
H32 H 1.396394 0.829116 0.569157 0.079 Uiso 1 1 calc R U . . .
C33 C 1.2483(8) 0.8921(3) 0.6195(2) 0.0541(14) Uani 1 1 d . . . . .
H33 H 1.319599 0.903114 0.649559 0.065 Uiso 1 1 calc R U . . .
C34 C 1.1008(7) 0.9194(3) 0.6235(3) 0.0432(14) Uani 1 1 d . . . . .
H34 H 1.071810 0.949113 0.656288 0.052 Uiso 1 1 calc R U . . .
C35 C 0.9912(6) 0.9034(3) 0.5790(2) 0.0419(13) Uani 1 1 d . . . . .
C36 C 0.7083(6) 0.8596(3) 0.6907(3) 0.0422(13) Uani 1 1 d . . . . .
C37 C 0.4766(19) 0.6828(16) 0.7265(9) 0.092(4) Uani 0.448(11) 1 d D . P B 2
H37A H 0.442109 0.675877 0.767290 0.110 Uiso 0.448(11) 1 calc R U P B 2
H37B H 0.437313 0.732859 0.713521 0.110 Uiso 0.448(11) 1 calc R U P B 2
C38 C 0.404(2) 0.6293(13) 0.6943(10) 0.129(10) Uani 0.448(11) 1 d D . P B 2
H38A H 0.467822 0.615907 0.660554 0.193 Uiso 0.448(11) 1 calc R U P B 2
H38B H 0.305862 0.649358 0.680725 0.193 Uiso 0.448(11) 1 calc R U P B 2
H38C H 0.386832 0.583764 0.718094 0.193 Uiso 0.448(11) 1 calc R U P B 2
C9A C 0.827(2) 0.6460(8) 0.6781(6) 0.076(5) Uani 0.552(11) 1 d . . P B 1
H9AA H 0.908871 0.622212 0.701979 0.091 Uiso 0.552(11) 1 calc R U P B 1
H9AB H 0.775494 0.604687 0.656441 0.091 Uiso 0.552(11) 1 calc R U P B 1
C6A C 0.750(3) 0.6105(7) 0.7750(6) 0.078(6) Uani 0.552(11) 1 d D . P B 1
H6AA H 0.668354 0.571514 0.776021 0.093 Uiso 0.552(11) 1 calc R U P B 1
H6AB H 0.841277 0.586888 0.756813 0.093 Uiso 0.552(11) 1 calc R U P B 1
C6 C 1.124(3) 0.686(2) 0.9065(16) 0.126(19) Uani 0.275(14) 1 d D . P A 2
H6A H 1.097956 0.714616 0.941664 0.189 Uiso 0.275(14) 1 calc R U P A 2
H6B H 1.235016 0.685956 0.900907 0.189 Uiso 0.275(14) 1 calc R U P A 2
H6C H 1.088158 0.633018 0.910777 0.189 Uiso 0.275(14) 1 calc R U P A 2
C3A C 1.0311(12) 0.7308(10) 0.8768(6) 0.071(5) Uani 0.725(14) 1 d D . P A 1
H3AA H 1.054991 0.781238 0.893818 0.085 Uiso 0.725(14) 1 calc R U P A 1
H3AB H 1.041438 0.691940 0.907837 0.085 Uiso 0.725(14) 1 calc R U P A 1

loop_
_atom_site_aniso_label
_atom_site_aniso_U_11
_atom_site_aniso_U_22
_atom_site_aniso_U_33
_atom_site_aniso_U_23
_atom_site_aniso_U_13
_atom_site_aniso_U_12
Pt1 0.03204(9) 0.03505(9) 0.04098(10) 0.00099(11) 0.00493(9) 0.00098(9)
P1 0.0542(9) 0.0413(8) 0.0431(9) 0.0023(7) -0.0033(7) -0.0016(7)
P2 0.0485(7) 0.0434(8) 0.0464(9) 0.0015(8) -0.0027(6) -0.0084(6)
O1 0.057(2) 0.039(2) 0.065(3) -0.004(2) 0.009(2) -0.0046(17)
O2 0.044(2) 0.062(3) 0.064(3) 0.015(2) -0.021(2) -0.007(2)
N1 0.044(2) 0.036(3) 0.043(3) -0.003(2) 0.005(2) -0.002(2)
N2 0.041(2) 0.037(2) 0.046(3) 0.007(2) 0.003(2) 0.006(2)
C1 0.124(7) 0.059(4) 0.052(4) 0.002(3) 0.014(5) -0.020(5)
C2 0.124(8) 0.088(7) 0.105(8) 0.017(6) 0.056(6) 0.016(6)
C3B 0.081(6) 0.065(7) 0.067(12) 0.011(9) -0.033(7) -0.005(5)
C4 0.055(6) 0.076(8) 0.118(11) 0.012(7) 0.007(6) 0.014(5)
C5 0.100(6) 0.038(3) 0.048(4) 0.003(3) -0.001(4) 0.001(4)
C6B 0.060(10) 0.030(8) 0.064(11) -0.010(7) 0.009(8) -0.007(7)
C7 0.078(8) 0.122(9) 0.075(10) -0.009(14) -0.028(9) -0.042(8)
C8 0.047(7) 0.056(9) 0.190(19) -0.014(10) -0.030(9) -0.007(6)
C9B 0.086(13) 0.050(9) 0.074(13) -0.012(8) -0.012(12) 0.003(9)
C10 0.105(6) 0.078(6) 0.083(6) -0.008(5) 0.038(5) 0.015(6)
C11 0.059(4) 0.043(4) 0.038(4) -0.011(3) 0.013(3) -0.010(3)
C12 0.060(4) 0.052(4) 0.066(5) -0.019(4) 0.021(3) 0.000(3)
C13 0.051(4) 0.038(4) 0.041(4) 0.001(3) 0.007(3) -0.007(3)
C14 0.052(3) 0.050(4) 0.033(3) -0.001(3) 0.004(3) 0.011(3)
C15 0.053(3) 0.057(4) 0.041(4) 0.008(3) 0.010(3) 0.009(3)
C16 0.049(3) 0.046(4) 0.056(5) 0.000(4) 0.002(3) -0.002(3)
C17 0.059(4) 0.038(4) 0.046(4) -0.001(3) 0.001(3) -0.009(3)
C18 0.071(4) 0.055(5) 0.051(5) -0.009(4) -0.010(4) -0.012(3)
C19 0.096(6) 0.062(5) 0.054(5) -0.015(4) -0.014(4) -0.014(4)
C20 0.112(7) 0.063(5) 0.034(4) -0.012(3) 0.009(4) -0.016(4)
C21 0.079(5) 0.058(5) 0.046(5) -0.010(4) 0.013(4) -0.013(4)
C22 0.063(4) 0.035(4) 0.034(4) -0.005(3) 0.007(3) -0.009(3)
C23 0.041(3) 0.038(3) 0.052(4) -0.004(3) 0.010(3) 0.005(2)
C24 0.047(3) 0.042(3) 0.060(4) 0.015(3) 0.002(3) 0.011(3)
C25 0.062(4) 0.070(5) 0.101(7) 0.022(5) -0.004(4) 0.022(4)
C26 0.053(3) 0.037(3) 0.048(4) 0.014(3) -0.009(3) -0.002(3)
C27 0.059(4) 0.063(4) 0.068(4) 0.019(3) -0.018(4) -0.003(4)
C28 0.082(5) 0.071(5) 0.055(4) 0.015(4) -0.033(4) -0.020(4)
C29 0.101(6) 0.058(5) 0.044(4) -0.002(3) -0.010(4) -0.005(4)
C30 0.070(4) 0.046(4) 0.035(4) 0.006(3) -0.003(3) -0.004(3)
C31 0.078(5) 0.066(4) 0.052(4) -0.005(3) 0.010(4) 0.014(3)
C32 0.061(4) 0.077(5) 0.059(4) 0.006(4) 0.004(3) 0.017(4)
C33 0.053(4) 0.067(4) 0.042(3) 0.005(3) -0.003(3) 0.003(4)
C34 0.047(3) 0.043(4) 0.039(4) 0.004(3) 0.001(3) 0.001(3)
C35 0.053(3) 0.035(3) 0.037(3) 0.010(3) -0.002(3) -0.004(3)
C36 0.032(3) 0.043(3) 0.051(4) 0.006(3) 0.008(3) 0.000(2)
C37 0.078(8) 0.122(9) 0.075(10) -0.009(14) -0.028(9) -0.042(8)
C38 0.090(15) 0.15(2) 0.14(2) -0.026(19) 0.000(15) -0.058(16)
C9A 0.126(15) 0.067(10) 0.034(8) 0.002(7) 0.012(8) 0.007(9)
C6A 0.136(16) 0.028(6) 0.069(11) -0.001(6) -0.053(13) -0.003(9)
C6 0.07(2) 0.09(3) 0.21(5) 0.00(3) -0.07(3) -0.006(19)
C3A 0.081(6) 0.065(7) 0.067(12) 0.011(9) -0.033(7) -0.005(5)

loop_
_atom_type_symbol
_atom_type_description
_atom_type_scat_dispersion_real
_atom_type_scat_dispersion_imag
_atom_type_scat_source
C C 0.0033 0.0016 'International Tables Vol C Tables 4.2.6.8 and 6.1.1.4'
H H 0.0000 0.0000 'International Tables Vol C Tables 4.2.6.8 and 6.1.1.4'
N N 0.0061 0.0033 'International Tables Vol C Tables 4.2.6.8 and 6.1.1.4'
O O 0.0106 0.0060 'International Tables Vol C Tables 4.2.6.8 and 6.1.1.4'
P P 0.1023 0.0942 'International Tables Vol C Tables 4.2.6.8 and 6.1.1.4'
Pt Pt -1.7033 8.3905 'International Tables Vol C Tables 4.2.6.8 and 6.1.1.4'

loop_
_geom_angle_atom_site_label_1
_geom_angle_atom_site_label_2
_geom_angle_atom_site_label_3
_geom_angle
C36 Pt1 N1 79.9(2)
C36 Pt1 P2 92.16(16)
N1 Pt1 P2 170.52(14)
C36 Pt1 P1 177.45(16)
N1 Pt1 P1 102.57(14)
P2 Pt1 P1 85.35(5)
C5 P1 C3A 105.8(6)
C5 P1 C3B 99.1(19)
C5 P1 C1 103.7(3)
C3A P1 C1 99.1(5)
C3B P1 C1 117.1(13)
C5 P1 Pt1 108.0(2)
C3A P1 Pt1 121.1(5)
C3B P1 Pt1 109.4(14)
C1 P1 Pt1 117.3(3)
C9B P2 C37 105.4(8)
C9B P2 C6B 128.5(9)
C37 P2 C6B 82.7(10)
C7 P2 C6A 120.2(10)
C7 P2 C9A 103.7(8)
C6A P2 C9A 80.9(8)
C7 P2 Pt1 121.3(7)
C9B P2 Pt1 114.4(5)
C37 P2 Pt1 112.7(8)
C6B P2 Pt1 108.0(5)
C6A P2 Pt1 110.2(4)
C9A P2 Pt1 112.6(5)
C23 N1 C11 118.5(5)
C23 N1 Pt1 114.5(4)
C11 N1 Pt1 126.5(4)
C36 N2 C23 119.0(4)
C36 N2 C24 121.6(5)
C23 N2 C24 119.4(5)
C2 C1 P1 114.5(6)
C2 C1 H1A 108.6
P1 C1 H1A 108.6
C2 C1 H1B 108.6
P1 C1 H1B 108.6
H1A C1 H1B 107.6
C1 C2 H2A 109.5
C1 C2 H2B 109.5
H2A C2 H2B 109.5
C1 C2 H2C 109.5
H2A C2 H2C 109.5
H2B C2 H2C 109.5
C6 C3B P1 121(3)
C6 C3B H3BA 107.0
P1 C3B H3BA 107.0
C6 C3B H3BB 107.0
P1 C3B H3BB 107.0
H3BA C3B H3BB 106.8
C3A C4 H4A 109.5
C3A C4 H4B 109.5
H4A C4 H4B 109.5
C3A C4 H4C 109.5
H4A C4 H4C 109.5
H4B C4 H4C 109.5
C6A C5 P1 117.3(6)
C6B C5 P1 112.3(8)
C6B C5 H5BA 109.2
P1 C5 H5BA 109.2
C6B C5 H5BB 109.2
P1 C5 H5BB 109.2
H5BA C5 H5BB 107.9
C6A C5 H5A 121.4
P1 C5 H5A 121.4
C5 C6B P2 112.6(9)
C5 C6B H6BA 109.1
P2 C6B H6BA 109.1
C5 C6B H6BB 109.1
P2 C6B H6BB 109.1
H6BA C6B H6BB 107.8
C8 C7 P2 121.8(12)
C8 C7 H7A 106.9
P2 C7 H7A 106.9
C8 C7 H7B 106.9
P2 C7 H7B 106.9
H7A C7 H7B 106.7
C7 C8 H8A 109.5
C7 C8 H8B 109.5
H8A C8 H8B 109.5
C7 C8 H8C 109.5
H8A C8 H8C 109.5
H8B C8 H8C 109.5
C10 C9B P2 119.3(11)
C10 C9B H9BA 107.5
P2 C9B H9BA 107.5
C10 C9B H9BB 107.5
P2 C9B H9BB 107.5
H9BA C9B H9BB 107.0
C9B C10 H10D 109.5
C9B C10 H10E 109.5
H10D C10 H10E 109.5
C9B C10 H10F 109.5
H10D C10 H10F 109.5
H10E C10 H10F 109.5
C9A C10 H10A 109.5
C9A C10 H10B 109.5
H10A C10 H10B 109.5
C9A C10 H10C 109.5
H10A C10 H10C 109.5
H10B C10 H10C 109.5
N1 C11 C13 114.1(5)
N1 C11 C12 112.2(5)
C13 C11 C12 112.8(5)
N1 C11 H11 105.6
C13 C11 H11 105.6
C12 C11 H11 105.6
C11 C12 H12A 109.5
C11 C12 H12B 109.5
H12A C12 H12B 109.5
C11 C12 H12C 109.5
H12A C12 H12C 109.5
H12B C12 H12C 109.5
C14 C13 C22 118.1(6)
C14 C13 C11 121.7(6)
C22 C13 C11 120.2(5)
C13 C14 C15 121.8(7)
C13 C14 H14 119.1
C15 C14 H14 119.1
C16 C15 C14 120.8(7)
C16 C15 H15 119.6
C14 C15 H15 119.6
C15 C16 C17 120.3(6)
C15 C16 H16 119.9
C17 C16 H16 119.9
C16 C17 C22 119.6(7)
C16 C17 C18 121.7(6)
C22 C17 C18 118.7(7)
C19 C18 C17 121.7(7)
C19 C18 H18 119.2
C17 C18 H18 119.2
C18 C19 C20 120.0(8)
C18 C19 H19 120.0
C20 C19 H19 120.0
C21 C20 C19 121.0(8)
C21 C20 H20 119.5
C19 C20 H20 119.5
C20 C21 C22 120.8(7)
C20 C21 H21 119.6
C22 C21 H21 119.6
C17 C22 C21 117.7(7)
C17 C22 C13 119.2(6)
C21 C22 C13 123.0(6)
O1 C23 N1 127.1(6)
O1 C23 N2 118.8(6)
N1 C23 N2 114.1(5)
N2 C24 C26 111.4(4)
N2 C24 C25 110.6(5)
C26 C24 C25 115.3(6)
N2 C24 H24 106.3
C26 C24 H24 106.3
C25 C24 H24 106.3
C24 C25 H25A 109.5
C24 C25 H25B 109.5
H25A C25 H25B 109.5
C24 C25 H25C 109.5
H25A C25 H25C 109.5
H25B C25 H25C 109.5
C27 C26 C35 117.8(6)
C27 C26 C24 123.5(6)
C35 C26 C24 118.7(5)
C26 C27 C28 123.1(7)
C26 C27 H27 118.5
C28 C27 H27 118.5
C29 C28 C27 120.4(7)
C29 C28 H28 119.8
C27 C28 H28 119.8
C28 C29 C30 120.4(7)
C28 C29 H29 119.8
C30 C29 H29 119.8
C35 C30 C31 119.4(6)
C35 C30 C29 119.1(6)
C31 C30 C29 121.5(7)
C32 C31 C30 121.1(6)
C32 C31 H31 119.5
C30 C31 H31 119.5
C31 C32 C33 120.0(6)
C31 C32 H32 120.0
C33 C32 H32 120.0
C34 C33 C32 120.8(6)
C34 C33 H33 119.6
C32 C33 H33 119.6
C33 C34 C35 120.8(6)
C33 C34 H34 119.6
C35 C34 H34 119.6
C30 C35 C34 118.0(5)
C30 C35 C26 119.2(5)
C34 C35 C26 122.8(6)
O2 C36 N2 120.0(5)
O2 C36 Pt1 129.6(4)
N2 C36 Pt1 110.4(4)
C38 C37 P2 121.8(18)
C38 C37 H37A 106.9
P2 C37 H37A 106.9
C38 C37 H37B 106.9
P2 C37 H37B 106.9
H37A C37 H37B 106.7
C37 C38 H38A 109.5
C37 C38 H38B 109.5
H38A C38 H38B 109.5
C37 C38 H38C 109.5
H38A C38 H38C 109.5
H38B C38 H38C 109.5
C10 C9A P2 116.8(10)
C10 C9A H9AA 108.1
P2 C9A H9AA 108.1
C10 C9A H9AB 108.1
P2 C9A H9AB 108.1
H9AA C9A H9AB 107.3
C5 C6A P2 115.4(8)
C5 C6A H6AA 108.4
P2 C6A H6AA 108.4
C5 C6A H6AB 108.4
P2 C6A H6AB 108.4
H6AA C6A H6AB 107.5
C3B C6 H6A 109.5
C3B C6 H6B 109.5
H6A C6 H6B 109.5
C3B C6 H6C 109.5
H6A C6 H6C 109.5
H6B C6 H6C 109.5
C4 C3A P1 109.4(8)
C4 C3A H3AA 109.8
P1 C3A H3AA 109.8
C4 C3A H3AB 109.8
P1 C3A H3AB 109.8
H3AA C3A H3AB 108.3

loop_
_geom_bond_atom_site_label_1
_geom_bond_atom_site_label_2
_geom_bond_distance
Pt1 C36 2.032(6)
Pt1 N1 2.055(4)
Pt1 P2 2.2302(16)
Pt1 P1 2.3304(16)
P1 C5 1.809(6)
P1 C3A 1.821(10)
P1 C3B 1.83(2)
P1 C1 1.842(7)
P2 C7 1.797(12)
P2 C9B 1.807(18)
P2 C37 1.815(16)
P2 C6B 1.828(15)
P2 C6A 1.829(11)
P2 C9A 1.840(15)
O1 C23 1.244(6)
O2 C36 1.224(7)
N1 C23 1.336(7)
N1 C11 1.464(7)
N2 C36 1.389(7)
N2 C23 1.403(7)
N2 C24 1.484(7)
C1 C2 1.500(11)
C1 H1A 0.9800
C1 H1B 0.9800
C2 H2A 0.9700
C2 H2B 0.9700
C2 H2C 0.9700
C3B C6 1.54(3)
C3B H3BA 0.9800
C3B H3BB 0.9800
C4 C3A 1.531(16)
C4 H4A 0.9700
C4 H4B 0.9700
C4 H4C 0.9700
C5 C6A 1.421(12)
C5 C6B 1.476(15)
C5 H5BA 0.9800
C5 H5BB 0.9800
C5 H5A 0.9400
C6B H6BA 0.9800
C6B H6BB 0.9800
C7 C8 1.391(16)
C7 H7A 0.9800
C7 H7B 0.9800
C8 H8A 0.9700
C8 H8B 0.9700
C8 H8C 0.9700
C9B C10 1.461(19)
C9B H9BA 0.9800
C9B H9BB 0.9800
C10 C9A 1.470(15)
C10 H10D 0.9700
C10 H10E 0.9700
C10 H10F 0.9700
C10 H10A 0.9700
C10 H10B 0.9700
C10 H10C 0.9700
C11 C13 1.524(9)
C11 C12 1.552(8)
C11 H11 0.9900
C12 H12A 0.9700
C12 H12B 0.9700
C12 H12C 0.9700
C13 C14 1.366(8)
C13 C22 1.443(9)
C14 C15 1.401(7)
C14 H14 0.9400
C15 C16 1.356(9)
C15 H15 0.9400
C16 C17 1.402(9)
C16 H16 0.9400
C17 C22 1.420(8)
C17 C18 1.425(9)
C18 C19 1.345(10)
C18 H18 0.9400
C19 C20 1.387(10)
C19 H19 0.9400
C20 C21 1.371(10)
C20 H20 0.9400
C21 C22 1.423(9)
C21 H21 0.9400
C24 C26 1.523(8)
C24 C25 1.525(8)
C24 H24 0.9900
C25 H25A 0.9700
C25 H25B 0.9700
C25 H25C 0.9700
C26 C27 1.357(8)
C26 C35 1.443(8)
C27 C28 1.382(9)
C27 H27 0.9400
C28 C29 1.351(10)
C28 H28 0.9400
C29 C30 1.417(9)
C29 H29 0.9400
C30 C35 1.411(8)
C30 C31 1.414(9)
C31 C32 1.345(9)
C31 H31 0.9400
C32 C33 1.396(8)
C32 H32 0.9400
C33 C34 1.363(8)
C33 H33 0.9400
C34 C35 1.412(8)
C34 H34 0.9400
C37 C38 1.34(2)
C37 H37A 0.9800
C37 H37B 0.9800
C38 H38A 0.9700
C38 H38B 0.9700
C38 H38C 0.9700
C9A H9AA 0.9800
C9A H9AB 0.9800
C6A H6AA 0.9800
C6A H6AB 0.9800
C6 H6A 0.9700
C6 H6B 0.9700
C6 H6C 0.9700
C3A H3AA 0.9800
C3A H3AB 0.9800

loop_
_geom_torsion_atom_site_label_1
_geom_torsion_atom_site_label_2
_geom_torsion_atom_site_label_3
_geom_torsion_atom_site_label_4
_geom_torsion
C5 P1 C1 C2 -60.5(6)
C3A P1 C1 C2 -169.3(8)
C3B P1 C1 C2 -168(2)
Pt1 P1 C1 C2 58.5(6)
C5 P1 C3B C6 -73(4)
C1 P1 C3B C6 37(5)
Pt1 P1 C3B C6 174(3)
C3A P1 C5 C6A -119.8(12)
C1 P1 C5 C6A 136.5(12)
Pt1 P1 C5 C6A 11.3(12)
C3B P1 C5 C6B -138.9(14)
C1 P1 C5 C6B 100.1(8)
Pt1 P1 C5 C6B -25.0(8)
P1 C5 C6B P2 40.6(12)
C9B P2 C6B C5 106.5(13)
C37 P2 C6B C5 -149.6(13)
Pt1 P2 C6B C5 -38.1(11)
C6A P2 C7 C8 90.7(19)
C9A P2 C7 C8 178.1(17)
Pt1 P2 C7 C8 -54.3(19)
C37 P2 C9B C10 159.5(16)
C6B P2 C9B C10 -107.5(13)
Pt1 P2 C9B C10 35.2(15)
C23 N1 C11 C13 -75.6(7)
Pt1 N1 C11 C13 95.5(5)
C23 N1 C11 C12 54.2(6)
Pt1 N1 C11 C12 -134.7(4)
N1 C11 C13 C14 11.0(9)
C12 C11 C13 C14 -118.5(7)
N1 C11 C13 C22 -167.7(6)
C12 C11 C13 C22 62.8(8)
C22 C13 C14 C15 -2.7(10)
C11 C13 C14 C15 178.6(6)
C13 C14 C15 C16 -0.8(12)
C14 C15 C16 C17 2.7(11)
C15 C16 C17 C22 -0.9(11)
C15 C16 C17 C18 177.3(7)
C16 C17 C18 C19 -177.1(7)
C22 C17 C18 C19 1.0(12)
C17 C18 C19 C20 1.5(13)
C18 C19 C20 C21 -2.7(15)
C19 C20 C21 C22 1.4(13)
C16 C17 C22 C21 175.8(6)
C18 C17 C22 C21 -2.3(11)
C16 C17 C22 C13 -2.6(11)
C18 C17 C22 C13 179.2(6)
C20 C21 C22 C17 1.2(11)
C20 C21 C22 C13 179.6(7)
C14 C13 C22 C17 4.4(10)
C11 C13 C22 C17 -176.9(6)
C14 C13 C22 C21 -174.0(6)
C11 C13 C22 C21 4.6(10)
C11 N1 C23 O1 1.0(8)
Pt1 N1 C23 O1 -171.1(4)
C11 N1 C23 N2 -178.6(4)
Pt1 N1 C23 N2 9.2(6)
C36 N2 C23 O1 -177.8(5)
C24 N2 C23 O1 1.8(7)
C36 N2 C23 N1 1.9(7)
C24 N2 C23 N1 -178.4(4)
C36 N2 C24 C26 -50.7(7)
C23 N2 C24 C26 129.6(5)
C36 N2 C24 C25 78.9(7)
C23 N2 C24 C25 -100.8(6)
N2 C24 C26 C27 114.8(6)
C25 C24 C26 C27 -12.3(8)
N2 C24 C26 C35 -65.8(7)
C25 C24 C26 C35 167.1(5)
C35 C26 C27 C28 1.6(9)
C24 C26 C27 C28 -179.0(6)
C26 C27 C28 C29 -0.7(10)
C27 C28 C29 C30 -0.5(11)
C28 C29 C30 C35 0.7(10)
C28 C29 C30 C31 -178.7(6)
C35 C30 C31 C32 -0.4(10)
C29 C30 C31 C32 179.0(6)
C30 C31 C32 C33 -0.4(10)
C31 C32 C33 C34 0.5(10)
C32 C33 C34 C35 0.2(9)
C31 C30 C35 C34 1.0(8)
C29 C30 C35 C34 -178.4(6)
C31 C30 C35 C26 179.6(6)
C29 C30 C35 C26 0.2(9)
C33 C34 C35 C30 -0.9(9)
C33 C34 C35 C26 -179.4(5)
C27 C26 C35 C30 -1.3(8)
C24 C26 C35 C30 179.3(5)
C27 C26 C35 C34 177.2(5)
C24 C26 C35 C34 -2.2(8)
C23 N2 C36 O2 168.0(5)
C24 N2 C36 O2 -11.6(8)
C23 N2 C36 Pt1 -11.8(6)
C24 N2 C36 Pt1 168.5(4)
C9B P2 C37 C38 39(2)
C6B P2 C37 C38 -89(2)
Pt1 P2 C37 C38 164(2)
C7 P2 C9A C10 88.5(15)
C6A P2 C9A C10 -152.5(14)
Pt1 P2 C9A C10 -44.3(14)
P1 C5 C6A P2 -21.2(19)
C7 P2 C6A C5 -127.0(13)
C9A P2 C6A C5 132.3(15)
Pt1 P2 C6A C5 21.5(17)
C5 P1 C3A C4 72.3(11)
C1 P1 C3A C4 179.4(10)
Pt1 P1 C3A C4 -50.8(12)
